data_7249556
loop_
_publ_author_name
'Khariushin, Ivan V.'
'Bulach, V\'eronique'
'Ward, Jas S.'
'Rissanen, Kari'
'Solovieva, Svetlana E.'
'Antipin, Igor S.'
'Ovsyannikov, Alexander S.'
'Ferlay, Sylvie'

_publ_section_title
;
 Synthesis, crystal structure, and gas sorption studies of two neutral
 octahedral {MII24}-cages built from sulfonylcalix[4]arene tetranuclear
 clusters and triazine linkers
;
_journal_issue 48
_journal_name_full CrystEngComm
_journal_page_first 6789
_journal_page_last 6795
_journal_paper_doi 10.1039/D4CE00964A
_journal_volume 26
_journal_year 2024
_chemical_formula_moiety 'C432 H360 Co24 N24 O126 S24'
_chemical_formula_sum 'C432 H360 Co24 N24 O126 S24'
_chemical_formula_weight 10087.18
_space_group_crystal_system tetragonal
_space_group_IT_number 87
_space_group_name_Hall '-I 4'
_space_group_name_H-M_alt 'I 4/m'
_atom_sites_solution_hydrogens geom
_atom_sites_solution_primary dual
_audit_creation_date 2022-10-06
_audit_creation_method
;
Olex2 1.2
(compiled 2018.05.29 svn.r3508 for OlexSys, GUI svn.r5506)
;
_audit_update_record
;
2024-09-18 deposited with the CCDC.	2024-11-07 downloaded from the CCDC.
;
_cell_angle_alpha 90
_cell_angle_beta 90
_cell_angle_gamma 90
_cell_formula_units_Z 2
_cell_length_a 33.0404(10)
_cell_length_b 33.0404(10)
_cell_length_c 54.083(2)
_cell_measurement_reflns_used 10630
_cell_measurement_temperature 120.01(10)
_cell_measurement_theta_max 55.3560
_cell_measurement_theta_min 2.6730
_cell_volume 59041(3)
_computing_cell_refinement 'CrysAlisPro 1.171.40.67a (Rigaku OD, 2019)'
_computing_data_collection 'CrysAlisPro 1.171.40.67a (Rigaku OD, 2019)'
_computing_data_reduction 'CrysAlisPro 1.171.40.67a (Rigaku OD, 2019)'
_computing_molecular_graphics 'Olex2 (Dolomanov et al., 2009)'
_computing_publication_material 'Olex2 (Dolomanov et al., 2009)'
_computing_structure_refinement 'ShelXL (Sheldrick, 2015)'
_diffrn_ambient_environment N~2~
_diffrn_ambient_temperature 120.01(10)
_diffrn_detector 'CCD plate'
_diffrn_detector_area_resol_mean 10.3895
_diffrn_detector_type Atlas
_diffrn_measured_fraction_theta_full 0.709
_diffrn_measured_fraction_theta_max 0.985
_diffrn_measurement_details
;
List of Runs (angles in degrees, time in seconds):

  # Type    Start    End  Width  t~exp~   \w     \q     \k     \f   Frames
#--------------------------------------------------------------------------
  1  \w    -87.00 -37.00   0.50   22.00    --    0.00 178.00  60.00  100
  2  \w    -87.00 -37.00   0.50   22.00    --    0.00 178.00-120.00  100
  3  \w     97.00 143.00   0.50   87.00    --   69.97 125.00 120.00   92
  4  \w     -6.00 103.00   0.50   87.00    --   69.97 -77.00  60.00  218
  5  \w     51.00 134.00   0.50   87.00    --   69.97  37.00-150.00  166
  6  \w     37.00 135.00   0.50   87.00    --   69.97  19.00   0.00  196
;
_diffrn_measurement_device 'four-circle diffractometer'
_diffrn_measurement_device_type 'SuperNova, Dual, Cu at home/near, Atlas'
_diffrn_measurement_method '\w scans'
_diffrn_orient_matrix_type 'CrysAlisPro convention (1999,Acta A55,543-557)'
_diffrn_orient_matrix_UB_11 0.0094903000
_diffrn_orient_matrix_UB_12 0.0446376000
_diffrn_orient_matrix_UB_13 0.0058619000
_diffrn_orient_matrix_UB_21 0.0303204000
_diffrn_orient_matrix_UB_22 0.0012167000
_diffrn_orient_matrix_UB_23 -0.0216929000
_diffrn_orient_matrix_UB_31 -0.0342202000
_diffrn_orient_matrix_UB_32 0.0134136000
_diffrn_orient_matrix_UB_33 -0.0174398000
_diffrn_radiation_monochromator mirror
_diffrn_radiation_probe x-ray
_diffrn_radiation_type CuK\a
_diffrn_radiation_wavelength 1.54184
_diffrn_reflns_av_R_equivalents 0.0918
_diffrn_reflns_av_unetI/netI 0.0866
_diffrn_reflns_Laue_measured_fraction_full 0.709
_diffrn_reflns_Laue_measured_fraction_max 0.985
_diffrn_reflns_limit_h_max 33
_diffrn_reflns_limit_h_min -25
_diffrn_reflns_limit_k_max 35
_diffrn_reflns_limit_k_min -35
_diffrn_reflns_limit_l_max 50
_diffrn_reflns_limit_l_min -57
_diffrn_reflns_number 72847
_diffrn_reflns_point_group_measured_fraction_full 0.709
_diffrn_reflns_point_group_measured_fraction_max 0.985
_diffrn_reflns_theta_full 67.684
_diffrn_reflns_theta_max 55.943
_diffrn_reflns_theta_min 1.891
_diffrn_source 'micro-focus sealed X-ray tube'
_diffrn_source_type 'SuperNova (Cu) X-ray Source'
_exptl_absorpt_coefficient_mu 3.233
_exptl_absorpt_correction_T_max 0.580
_exptl_absorpt_correction_T_min 0.080
_exptl_absorpt_correction_type gaussian
_exptl_absorpt_process_details
;
CrysAlisPro 1.171.40.67a (Rigaku Oxford Diffraction, 2019)
Numerical absorption correction based on gaussian integration over
			a multifaceted crystal model
Empirical absorption correction using spherical harmonics,
 implemented in SCALE3 ABSPACK scaling algorithm.
;
_exptl_crystal_colour pink
_exptl_crystal_colour_primary pink
_exptl_crystal_density_diffrn 0.567
_exptl_crystal_description block
_exptl_crystal_F_000 10320
_exptl_crystal_recrystallization_method 'In situ crystallisation.'
_exptl_crystal_size_max 0.502
_exptl_crystal_size_mid 0.409
_exptl_crystal_size_min 0.312
_refine_diff_density_max 0.544
_refine_diff_density_min -0.292
_refine_diff_density_rms 0.052
_refine_ls_extinction_method none
_refine_ls_goodness_of_fit_ref 1.027
_refine_ls_hydrogen_treatment constr
_refine_ls_matrix_type full
_refine_ls_number_parameters 733
_refine_ls_number_reflns 19170
_refine_ls_number_restraints 99
_refine_ls_restrained_S_all 1.034
_refine_ls_R_factor_all 0.1510
_refine_ls_R_factor_gt 0.0858
_refine_ls_shift/su_max 0.001
_refine_ls_shift/su_mean 0.000
_refine_ls_structure_factor_coef Fsqd
_refine_ls_weighting_details 'w=1/[\s^2^(Fo^2^)+(0.1774P)^2^] where P=(Fo^2^+2Fc^2^)/3'
_refine_ls_weighting_scheme calc
_refine_ls_wR_factor_gt 0.2686
_refine_ls_wR_factor_ref 0.3117
_reflns_Friedel_coverage 0.000
_reflns_number_gt 9172
_reflns_number_total 19170
_reflns_threshold_expression 'I > 2\s(I)'
_cod_data_source_file d4ce00964a2.cif
_cod_data_source_block 1
_cod_depositor_comments 'Adding full bibliography for 7249556--7249557.cif.'
_cod_original_cell_volume 59041(4)
_cod_database_code 7249556
_shelxl_version_number 2014/6
_shelx_space_group_comment
;
The symmetry employed for this shelxl refinement is uniquely defined
by the following loop, which should always be used as a source of
symmetry information in preference to the above space-group names.
They are only intended as comments.
;
_reflns_odcompleteness_completeness 99.98
_reflns_odcompleteness_iscentric 1
_reflns_odcompleteness_theta 54.18
_olex2_refinement_description
;
1. Fixed Uiso
 At 1.2 times of:
  All C(H) groups
 At 1.5 times of:
  All C(H,H,H) groups
2. Restrained distances
 H8B-H9B
 -2.2 with sigma of 0.02
 H9C-H5
 -2.1 with sigma of 0.02
 H23-H30A
 -2.1 with sigma of 0.01
 C28-C27 = C30-C27
 1.5 with sigma of 0.02
 H28C-H23
 -2.4 with sigma of 0.01
 C10-C7 = C9-C7
 1.5 with sigma of 0.02
 C9-C7
 1.5 with sigma of 0.02
 C52-C49
 1.5 with sigma of 0.001
 C17-C14
 1.5 with sigma of 0.02
 C18-C17 = C17-C19 = C17-C20
 1.5 with sigma of 0.02
 C18-C17
 1.5 with sigma of 0.001
 H19C-H18A
 -2.1 with sigma of 0.02
3. Uiso/Uaniso restraints and constraints
C24 \\sim C27 \\sim C28 \\sim C29 \\sim C30: within 1.7A with sigma of 0.02 and
sigma for terminal atoms of 0.04
4. Rigid body (RIGU) restrains
 C4, C7, C8, C9, C10
 with sigma for 1-2 distances of 0.003 and sigma for 1-3 distances of 0.003
 C14, C17, C18, C19, C20
 with sigma for 1-2 distances of 0.002 and sigma for 1-3 distances of 0.002
5.a Aromatic/amide H refined with riding coordinates:
 C3(H3), C5(H5), C13(H13), C15(H15), C23(H23), C25(H25), C38(H38), C39(H39),
 C41(H41), C42(H42), C47(H47), C48(H48), C50(H50), C51(H51), C56(H56), C57(H57),
  C59(H59), C60(H60)
5.b Idealised Me refined as rotating group:
 C8(H8A,H8B,H8C), C9(H9A,H9B,H9C), C10(H10A,H10B,H10C), C18(H18A,H18B,H18C),
 C19(H19A,H19B,H19C), C20(H20A,H20B,H20C), C28(H28A,H28B,H28C), C29(H29A,H29B,
 H29C), C30(H30A,H30B,H30C)
;
_ins_header
;
TITL NAFC73-1_numabs2 in I4/m 
REM I4/m (#87 in standard setting)
CELL 1.54184  33.040376  33.040376  54.083126  90.0000  90.0000  90.0000
ZERR    4.00   0.000997   0.000997   0.002411   0.0000   0.0000   0.0000
LATT  2
SYMM -x,-y, z 
SYMM -y, x, z 
SYMM  y,-x, z 
SFAC C H N O S Co
UNIT 1728.00 1440.00 96.00 480.00 96.00 96.00
TREF
HKLF 4
END
;
_olex2_submission_special_instructions 'No special instructions were received'
_oxdiff_exptl_absorpt_empirical_details
;
Empirical correction (ABSPACK) includes:
- Absorption correction using spherical harmonics
- Frame scaling
;
_oxdiff_exptl_absorpt_empirical_full_max 1.386
_oxdiff_exptl_absorpt_empirical_full_min 0.735

loop_
_space_group_symop_operation_xyz
'x, y, z'
'-x, -y, z'
'-y, x, z'
'y, -x, z'
'x+1/2, y+1/2, z+1/2'
'-x+1/2, -y+1/2, z+1/2'
'-y+1/2, x+1/2, z+1/2'
'y+1/2, -x+1/2, z+1/2'
'-x, -y, -z'
'x, y, -z'
'y, -x, -z'
'-y, x, -z'
'-x+1/2, -y+1/2, -z+1/2'
'x+1/2, y+1/2, -z+1/2'
'y+1/2, -x+1/2, -z+1/2'
'-y+1/2, x+1/2, -z+1/2'

loop_
_atom_site_label
_atom_site_type_symbol
_atom_site_fract_x
_atom_site_fract_y
_atom_site_fract_z
_atom_site_U_iso_or_equiv
_atom_site_adp_type
_atom_site_occupancy
_atom_site_site_symmetry_order
_atom_site_calc_flag
_atom_site_refinement_flags_posn
_atom_site_refinement_flags_adp
_atom_site_refinement_flags_occupancy
_atom_site_disorder_assembly
_atom_site_disorder_group
Co1 Co 0.33572(5) 0.14573(5) 0.5000 0.0911(5) Uani 1 2 d S T P . .
Co2 Co 0.28319(3) 0.18233(3) 0.53956(2) 0.0902(4) Uani 1 1 d . . . . .
Co3 Co 0.23179(5) 0.21975(5) 0.5000 0.0904(5) Uani 1 2 d S T P . .
Co4 Co 0.55186(4) 0.46218(4) 0.73627(2) 0.1037(5) Uani 1 1 d . . . . .
S1 S 0.33797(8) 0.05250(9) 0.5000 0.0938(8) Uani 1 2 d S T P . .
S2 S 0.23953(6) 0.12166(6) 0.57326(4) 0.0968(6) Uani 1 1 d . . . . .
S3 S 0.14267(9) 0.19184(8) 0.5000 0.0959(8) Uani 1 2 d S T P . .
S4 S 0.59609(8) 0.42805(8) 0.78198(4) 0.1220(8) Uani 1 1 d . . . . .
O1 O 0.29550(19) 0.19978(19) 0.5000 0.0960(19) Uani 1 2 d S T P . .
O2 O 0.36182(19) 0.0888(2) 0.5000 0.099(2) Uani 1 2 d S T P . .
O3 O 0.35828(19) 0.0150(2) 0.5000 0.102(2) Uani 1 2 d S T P . .
O4 O 0.29513(12) 0.12446(15) 0.52717(8) 0.0891(13) Uani 1 1 d . . . . .
O5 O 0.26473(14) 0.15790(14) 0.57382(8) 0.0994(14) Uani 1 1 d . . . . .
O6 O 0.22870(14) 0.10659(15) 0.59712(9) 0.1088(15) Uani 1 1 d . . . . .
O7 O 0.22509(14) 0.17553(12) 0.52730(8) 0.0904(13) Uani 1 1 d . . . . .
O8 O 0.16930(18) 0.22746(18) 0.5000 0.0892(18) Uani 1 2 d S T P . .
O9 O 0.09962(18) 0.19938(18) 0.5000 0.0901(18) Uani 1 2 d S T P . .
O10 O 0.5000 0.5000 0.72321(15) 0.102(3) Uani 1 4 d S T P . .
O11 O 0.59661(16) 0.42839(16) 0.75518(8) 0.1224(17) Uani 1 1 d . . . . .
O12 O 0.62797(18) 0.40411(17) 0.79329(10) 0.1330(19) Uani 1 1 d . . . . .
O13 O 0.56188(16) 0.50949(15) 0.76053(8) 0.1095(15) Uani 1 1 d . . . . .
O44 O 0.33774(17) 0.19011(15) 0.55413(9) 0.1054(15) Uani 1 1 d . . . . .
O45 O 0.37792(14) 0.16401(15) 0.52401(10) 0.1059(15) Uani 1 1 d . . . . .
O53 O 0.54725(17) 0.41624(16) 0.71249(9) 0.1088(16) Uani 1 1 d . . . . .
O54 O 0.47925(17) 0.40433(16) 0.71248(9) 0.1063(17) Uani 1 1 d . . . . .
O62 O 0.73436(14) 0.23591(15) 0.52422(10) 0.1035(16) Uani 1 1 d . . . . .
O63 O 0.76119(16) 0.27334(16) 0.55394(9) 0.1062(15) Uani 1 1 d . . . . .
N31 N 0.5040(2) 0.2773(3) 0.61112(14) 0.170(4) Uani 1 1 d . . . . .
N33 N 0.5464(3) 0.2492(3) 0.57978(14) 0.157(3) Uani 1 1 d . . . . .
N35 N 0.5742(2) 0.2923(3) 0.61082(15) 0.149(3) Uani 1 1 d . . . . .
C1 C 0.2896(2) 0.0889(2) 0.53623(14) 0.088(2) Uani 1 1 d . . . . .
C2 C 0.30499(19) 0.0530(2) 0.52653(12) 0.0832(19) Uani 1 1 d . . . . .
C3 C 0.2998(2) 0.0149(3) 0.53590(16) 0.116(3) Uani 1 1 d . . . . .
H3 H 0.3122 -0.0075 0.5279 0.140 Uiso 1 1 calc R . . . .
C4 C 0.2767(3) 0.0088(3) 0.55692(19) 0.144(3) Uani 1 1 d . U . . .
C5 C 0.2575(2) 0.0433(3) 0.56698(16) 0.119(3) Uani 1 1 d . . . . .
H5 H 0.2394 0.0403 0.5805 0.143 Uiso 1 1 calc DR . . . .
C6 C 0.2651(2) 0.0830(2) 0.55699(14) 0.099(2) Uani 1 1 d . . . . .
C7 C 0.2679(5) -0.0326(3) 0.5665(2) 0.190(4) Uani 1 1 d D U . . .
C8 C 0.2423(5) -0.0575(4) 0.5482(3) 0.277(6) Uani 1 1 d . U . . .
H8A H 0.2240 -0.0395 0.5391 0.415 Uiso 1 1 calc GR . . . .
H8B H 0.2263 -0.0776 0.5573 0.415 Uiso 1 1 calc DGR . . . .
H8C H 0.2602 -0.0714 0.5365 0.415 Uiso 1 1 calc GR . . . .
C9 C 0.2474(5) -0.0300(4) 0.5902(2) 0.259(6) Uani 1 1 d D U . . .
H9A H 0.2629 -0.0125 0.6013 0.389 Uiso 1 1 calc GR . . . .
H9B H 0.2453 -0.0572 0.5974 0.389 Uiso 1 1 calc DGR . . . .
H9C H 0.2203 -0.0187 0.5878 0.389 Uiso 1 1 calc DGR . . . .
C10 C 0.3073(5) -0.0506(4) 0.5741(3) 0.249(6) Uani 1 1 d D U . . .
H10A H 0.3224 -0.0591 0.5594 0.373 Uiso 1 1 calc GR . . . .
H10B H 0.3024 -0.0741 0.5847 0.373 Uiso 1 1 calc GR . . . .
H10C H 0.3232 -0.0304 0.5832 0.373 Uiso 1 1 calc GR . . . .
C11 C 0.1920(3) 0.1569(2) 0.53589(14) 0.093(2) Uani 1 1 d . . . . .
C12 C 0.1954(2) 0.1310(2) 0.55688(14) 0.099(2) Uani 1 1 d . . . . .
C13 C 0.1619(3) 0.1124(3) 0.56576(19) 0.140(3) Uani 1 1 d . . . . .
H13 H 0.1649 0.0960 0.5801 0.168 Uiso 1 1 calc R . . . .
C14 C 0.1246(3) 0.1154(4) 0.5558(2) 0.179(4) Uani 1 1 d D U . . .
C15 C 0.1206(3) 0.1415(3) 0.53452(17) 0.128(3) Uani 1 1 d . . . . .
H15 H 0.0952 0.1449 0.5265 0.154 Uiso 1 1 calc R . . . .
C16 C 0.1539(2) 0.1613(2) 0.52622(15) 0.097(2) Uani 1 1 d . . . . .
C17 C 0.0866(3) 0.0893(4) 0.5628(2) 0.207(4) Uani 1 1 d D U . . .
C18 C 0.0701(4) 0.0603(4) 0.5440(2) 0.255(5) Uani 1 1 d D U . . .
H18A H 0.0630 0.0752 0.5289 0.383 Uiso 1 1 calc DGR . . . .
H18B H 0.0459 0.0471 0.5506 0.383 Uiso 1 1 calc GR . . . .
H18C H 0.0906 0.0398 0.5401 0.383 Uiso 1 1 calc GR . . . .
C19 C 0.0514(3) 0.1173(4) 0.5657(2) 0.203(4) Uani 1 1 d D U . . .
H19A H 0.0603 0.1452 0.5625 0.305 Uiso 1 1 calc GR . . . .
H19B H 0.0408 0.1154 0.5825 0.305 Uiso 1 1 calc GR . . . .
H19C H 0.0302 0.1099 0.5539 0.305 Uiso 1 1 calc DGR . . . .
C20 C 0.0953(3) 0.0642(4) 0.5852(2) 0.212(5) Uani 1 1 d D U . . .
H20A H 0.0724 0.0461 0.5884 0.318 Uiso 1 1 calc GR . . . .
H20B H 0.0995 0.0819 0.5995 0.318 Uiso 1 1 calc GR . . . .
H20C H 0.1198 0.0480 0.5823 0.318 Uiso 1 1 calc GR . . . .
C21 C 0.5839(3) 0.5114(3) 0.78105(14) 0.116(3) Uani 1 1 d . . . . .
C22 C 0.6006(3) 0.4768(3) 0.79211(13) 0.124(3) Uani 1 1 d . . . . .
C23 C 0.6257(3) 0.4817(4) 0.81395(16) 0.158(4) Uani 1 1 d . . . . .
H23 H 0.6385 0.4581 0.8202 0.190 Uiso 1 1 calc DR . . . .
C24 C 0.6325(4) 0.5171(4) 0.82629(19) 0.162(4) Uani 1 1 d . U . . .
C25 C 0.6165(3) 0.5517(4) 0.81483(15) 0.139(3) Uani 1 1 d . . . . .
H25 H 0.6223 0.5777 0.8214 0.167 Uiso 1 1 calc R . . . .
C26 C 0.5903(3) 0.5479(3) 0.79213(13) 0.121(3) Uani 1 1 d . . . . .
C27 C 0.6579(4) 0.5190(5) 0.8475(2) 0.191(5) Uani 1 1 d D U . . .
C28 C 0.6379(5) 0.4962(4) 0.8684(2) 0.282(8) Uani 1 1 d D U . . .
H28A H 0.6107 0.5071 0.8712 0.423 Uiso 1 1 calc GR . . . .
H28B H 0.6541 0.4993 0.8835 0.423 Uiso 1 1 calc GR . . . .
H28C H 0.6360 0.4675 0.8641 0.423 Uiso 1 1 calc DGR . . . .
C29 C 0.6637(4) 0.5622(4) 0.8554(2) 0.245(7) Uani 1 1 d . U . . .
H29A H 0.6820 0.5758 0.8438 0.367 Uiso 1 1 calc GR . . . .
H29B H 0.6755 0.5629 0.8720 0.367 Uiso 1 1 calc GR . . . .
H29C H 0.6375 0.5761 0.8554 0.367 Uiso 1 1 calc GR . . . .
C30 C 0.6969(4) 0.4972(4) 0.8427(2) 0.239(7) Uani 1 1 d D U . . .
H30A H 0.6956 0.4839 0.8265 0.358 Uiso 1 1 calc DGR . . . .
H30B H 0.7013 0.4768 0.8555 0.358 Uiso 1 1 calc GR . . . .
H30C H 0.7193 0.5166 0.8428 0.358 Uiso 1 1 calc GR . . . .
C32 C 0.5114(3) 0.2526(4) 0.59121(19) 0.153(4) Uani 1 1 d . . . . .
C34 C 0.5788(3) 0.2680(4) 0.5918(2) 0.173(5) Uani 1 1 d . . . . .
C36 C 0.5379(3) 0.2958(3) 0.6203(2) 0.155(4) Uani 1 1 d . . . . .
C37 C 0.4754(3) 0.2351(3) 0.57936(18) 0.140(3) Uani 1 1 d . . . . .
C38 C 0.4378(3) 0.2415(4) 0.58897(18) 0.173(5) Uani 1 1 d . . . . .
H38 H 0.4348 0.2587 0.6029 0.207 Uiso 1 1 calc R . . . .
C39 C 0.4028(3) 0.2229(3) 0.57846(17) 0.131(3) Uani 1 1 d . . . . .
H39 H 0.3768 0.2258 0.5857 0.157 Uiso 1 1 calc R . . . .
C40 C 0.4091(3) 0.1999(3) 0.55687(17) 0.133(3) Uani 1 1 d . . . . .
C41 C 0.4483(3) 0.1944(3) 0.54689(17) 0.137(3) Uani 1 1 d . . . . .
H41 H 0.4522 0.1779 0.5327 0.165 Uiso 1 1 calc R . . . .
C42 C 0.4802(3) 0.2129(4) 0.55779(18) 0.167(4) Uani 1 1 d . . . . .
H42 H 0.5063 0.2107 0.5505 0.200 Uiso 1 1 calc R . . . .
C43 C 0.3716(3) 0.1831(3) 0.54489(16) 0.102(2) Uani 1 1 d . . . . .
C46 C 0.5328(3) 0.3207(3) 0.64290(16) 0.130(3) Uani 1 1 d . . . . .
C47 C 0.5641(3) 0.3393(3) 0.65337(17) 0.142(3) Uani 1 1 d . . . . .
H47 H 0.5904 0.3359 0.6466 0.170 Uiso 1 1 calc R . . . .
C48 C 0.5589(3) 0.3639(3) 0.67434(16) 0.134(3) Uani 1 1 d . . . . .
H48 H 0.5818 0.3758 0.6820 0.161 Uiso 1 1 calc R . . . .
C49 C 0.5213(3) 0.3706(2) 0.68362(12) 0.110(2) Uani 1 1 d D . . . .
C50 C 0.4892(3) 0.3498(3) 0.67242(18) 0.150(4) Uani 1 1 d . . . . .
H50 H 0.4628 0.3530 0.6791 0.180 Uiso 1 1 calc R . . . .
C51 C 0.4942(3) 0.3257(3) 0.65271(16) 0.151(4) Uani 1 1 d . . . . .
H51 H 0.4717 0.3122 0.6456 0.181 Uiso 1 1 calc R . . . .
C52 C 0.5144(4) 0.3988(2) 0.70492(11) 0.099(2) Uani 1 1 d D . . . .
C55 C 0.6164(3) 0.2638(4) 0.57981(19) 0.163(5) Uani 1 1 d . . . . .
C56 C 0.6201(3) 0.2438(3) 0.55769(18) 0.159(4) Uani 1 1 d . . . . .
H56 H 0.5969 0.2321 0.5501 0.191 Uiso 1 1 calc R . . . .
C57 C 0.6583(3) 0.2406(3) 0.54614(18) 0.156(4) Uani 1 1 d . . . . .
H57 H 0.6609 0.2262 0.5310 0.187 Uiso 1 1 calc R . . . .
C58 C 0.6932(2) 0.2590(3) 0.55716(17) 0.114(3) Uani 1 1 d . . . . .
C59 C 0.6881(3) 0.2812(3) 0.57845(16) 0.140(3) Uani 1 1 d . . . . .
H59 H 0.7106 0.2945 0.5858 0.168 Uiso 1 1 calc R . . . .
C60 C 0.6500(3) 0.2842(3) 0.58907(19) 0.156(4) Uani 1 1 d . . . . .
H60 H 0.6467 0.3008 0.6033 0.187 Uiso 1 1 calc R . . . .
C61 C 0.7320(3) 0.2548(3) 0.54356(17) 0.098(2) Uani 1 1 d . . . . .

loop_
_atom_site_aniso_label
_atom_site_aniso_U_11
_atom_site_aniso_U_22
_atom_site_aniso_U_33
_atom_site_aniso_U_23
_atom_site_aniso_U_13
_atom_site_aniso_U_12
Co1 0.0973(12) 0.0925(12) 0.0834(10) 0.000 0.000 -0.0166(9)
Co2 0.0967(9) 0.0895(8) 0.0844(7) 0.0024(6) 0.0027(6) -0.0045(6)
Co3 0.1109(13) 0.0798(11) 0.0806(10) 0.000 0.000 -0.0108(9)
Co4 0.1278(10) 0.1252(10) 0.0580(6) 0.0036(6) -0.0025(6) -0.0013(7)
S1 0.0890(19) 0.095(2) 0.0977(18) 0.000 0.000 0.0007(17)
S2 0.0982(14) 0.1040(15) 0.0881(13) 0.0109(11) 0.0083(11) 0.0047(12)
S3 0.110(2) 0.0892(19) 0.0880(17) 0.000 0.000 0.0130(17)
S4 0.142(2) 0.148(2) 0.0756(13) 0.0065(13) -0.0128(13) 0.0020(16)
O1 0.109(5) 0.112(5) 0.067(4) 0.000 0.000 0.008(4)
O2 0.094(5) 0.115(5) 0.088(4) 0.000 0.000 -0.029(4)
O3 0.088(5) 0.104(5) 0.114(5) 0.000 0.000 0.011(4)
O4 0.084(3) 0.098(4) 0.085(3) 0.001(3) 0.003(2) -0.013(3)
O5 0.105(4) 0.103(4) 0.090(3) 0.005(3) 0.011(3) 0.003(3)
O6 0.106(4) 0.123(4) 0.098(3) 0.012(3) 0.012(3) 0.012(3)
O7 0.106(4) 0.079(3) 0.086(3) 0.009(2) 0.007(3) -0.003(3)
O8 0.101(5) 0.076(4) 0.090(4) 0.000 0.000 -0.029(4)
O9 0.074(4) 0.105(5) 0.091(4) 0.000 0.000 0.016(4)
O10 0.116(4) 0.116(4) 0.073(6) 0.000 0.000 0.000
O11 0.154(5) 0.150(5) 0.063(3) 0.005(3) 0.001(3) -0.001(4)
O12 0.142(5) 0.149(5) 0.108(4) 0.016(4) -0.018(4) 0.016(4)
O13 0.133(4) 0.134(4) 0.061(3) 0.005(3) -0.010(3) -0.007(3)
O44 0.094(4) 0.115(4) 0.108(4) -0.003(3) 0.007(3) -0.002(3)
O45 0.097(4) 0.117(4) 0.104(4) -0.017(3) -0.013(3) -0.005(3)
O53 0.129(4) 0.121(4) 0.076(3) -0.004(3) -0.006(3) -0.002(3)
O54 0.104(4) 0.132(4) 0.083(3) -0.017(3) 0.016(3) 0.008(3)
O62 0.094(4) 0.123(4) 0.093(3) -0.024(3) 0.012(3) 0.011(3)
O63 0.092(4) 0.122(4) 0.105(4) 0.000(3) 0.015(3) 0.019(3)
N31 0.123(6) 0.265(10) 0.121(6) -0.109(7) 0.027(5) -0.046(6)
N33 0.096(5) 0.247(9) 0.127(6) -0.079(6) 0.014(5) -0.010(6)
N35 0.099(6) 0.214(8) 0.136(6) -0.086(6) 0.024(5) -0.032(5)
C1 0.098(6) 0.063(5) 0.103(6) 0.004(4) -0.002(4) 0.001(4)
C2 0.082(5) 0.083(5) 0.085(5) 0.010(4) -0.006(4) -0.015(4)
C3 0.120(7) 0.110(7) 0.120(7) 0.009(5) 0.033(5) 0.012(5)
C4 0.201(9) 0.095(6) 0.136(7) 0.011(5) 0.057(7) -0.009(6)
C5 0.121(7) 0.120(7) 0.117(6) 0.015(6) 0.019(5) -0.016(6)
C6 0.108(6) 0.099(6) 0.091(5) 0.014(5) 0.008(5) 0.019(5)
C7 0.299(12) 0.085(6) 0.187(9) 0.019(6) 0.089(8) -0.006(6)
C8 0.408(15) 0.158(10) 0.264(12) 0.017(8) 0.057(10) -0.080(10)
C9 0.395(15) 0.155(9) 0.228(9) 0.042(7) 0.119(9) -0.018(9)
C10 0.340(12) 0.138(9) 0.268(13) 0.062(9) 0.067(9) 0.015(7)
C11 0.085(6) 0.090(5) 0.104(6) 0.012(4) 0.010(5) 0.001(4)
C12 0.078(5) 0.107(6) 0.111(6) 0.030(5) 0.016(4) -0.017(4)
C13 0.098(7) 0.152(8) 0.171(9) 0.067(7) -0.018(6) -0.001(6)
C14 0.127(6) 0.212(9) 0.199(9) 0.103(7) 0.011(6) -0.009(6)
C15 0.108(7) 0.128(7) 0.148(8) 0.054(6) 0.002(6) -0.005(5)
C16 0.077(5) 0.087(5) 0.126(6) 0.013(5) 0.014(5) 0.007(4)
C17 0.134(7) 0.243(9) 0.243(9) 0.103(6) 0.018(6) -0.031(5)
C18 0.208(10) 0.276(10) 0.281(10) 0.074(7) -0.002(8) -0.035(7)
C19 0.136(7) 0.236(9) 0.238(10) 0.108(7) 0.026(6) -0.031(5)
C20 0.162(8) 0.234(10) 0.241(9) 0.101(7) 0.013(7) -0.034(7)
C21 0.158(8) 0.124(8) 0.064(5) -0.011(5) -0.010(5) -0.015(6)
C22 0.177(9) 0.140(8) 0.056(4) 0.011(5) -0.027(5) -0.008(6)
C23 0.183(10) 0.213(12) 0.079(6) 0.004(7) -0.033(6) 0.028(8)
C24 0.229(11) 0.161(9) 0.097(7) -0.016(7) -0.058(7) 0.024(8)
C25 0.147(8) 0.192(10) 0.077(6) -0.035(6) 0.006(5) -0.010(7)
C26 0.178(9) 0.126(7) 0.060(5) 0.004(5) -0.001(5) 0.004(6)
C27 0.256(12) 0.189(10) 0.128(8) -0.018(8) -0.084(9) 0.022(10)
C28 0.48(2) 0.225(14) 0.144(11) -0.035(11) -0.149(14) 0.029(15)
C29 0.273(14) 0.241(14) 0.220(12) -0.055(11) -0.178(11) 0.030(11)
C30 0.285(16) 0.234(13) 0.197(13) -0.080(10) -0.111(12) 0.080(12)
C32 0.099(7) 0.227(11) 0.131(8) -0.053(8) 0.011(6) -0.014(7)
C34 0.120(9) 0.260(13) 0.140(8) -0.096(9) 0.033(7) -0.047(8)
C36 0.094(7) 0.217(11) 0.153(9) -0.071(8) 0.013(7) -0.036(7)
C37 0.096(7) 0.200(10) 0.124(7) -0.059(7) 0.014(6) -0.020(6)
C38 0.112(8) 0.275(13) 0.131(8) -0.088(8) 0.019(7) 0.007(8)
C39 0.092(6) 0.177(9) 0.123(7) -0.059(6) 0.003(5) -0.030(6)
C40 0.116(8) 0.170(9) 0.112(7) -0.024(6) 0.004(6) -0.028(6)
C41 0.097(7) 0.184(9) 0.131(7) -0.055(7) 0.012(6) -0.013(6)
C42 0.107(7) 0.264(13) 0.130(8) -0.087(8) 0.014(6) -0.046(8)
C43 0.096(7) 0.109(6) 0.099(6) 0.002(5) -0.013(5) -0.011(5)
C46 0.103(7) 0.170(8) 0.116(7) -0.077(6) 0.022(6) -0.023(6)
C47 0.087(6) 0.205(10) 0.133(8) -0.064(7) 0.009(5) -0.023(6)
C48 0.117(7) 0.180(9) 0.105(6) -0.053(6) -0.007(6) -0.029(6)
C49 0.102(7) 0.143(7) 0.085(5) -0.009(5) 0.014(5) 0.005(6)
C50 0.074(6) 0.239(11) 0.138(8) -0.075(8) 0.001(5) -0.008(6)
C51 0.132(8) 0.214(10) 0.106(7) -0.082(7) 0.008(6) -0.016(7)
C52 0.147(8) 0.093(6) 0.057(4) -0.006(4) -0.023(5) -0.007(6)
C55 0.060(6) 0.277(13) 0.153(8) -0.118(9) -0.015(6) 0.020(7)
C56 0.089(7) 0.253(12) 0.137(8) -0.082(8) 0.013(6) -0.020(7)
C57 0.079(6) 0.250(12) 0.138(8) -0.071(8) 0.019(6) -0.004(7)
C58 0.069(6) 0.154(8) 0.119(7) -0.007(6) 0.019(5) -0.013(5)
C59 0.105(7) 0.218(10) 0.097(6) -0.053(7) 0.005(5) -0.019(6)
C60 0.109(7) 0.199(10) 0.159(9) -0.077(8) 0.034(7) -0.028(7)
C61 0.081(6) 0.105(6) 0.107(6) 0.014(5) -0.025(5) -0.012(5)

loop_
_atom_type_symbol
_atom_type_description
_atom_type_scat_dispersion_real
_atom_type_scat_dispersion_imag
_atom_type_scat_source
C C 0.0181 0.0091 'International Tables Vol C Tables 4.2.6.8 and 6.1.1.4'
H H 0.0000 0.0000 'International Tables Vol C Tables 4.2.6.8 and 6.1.1.4'
Co Co -2.3653 3.6143 'International Tables Vol C Tables 4.2.6.8 and 6.1.1.4'
N N 0.0311 0.0180 'International Tables Vol C Tables 4.2.6.8 and 6.1.1.4'
O O 0.0492 0.0322 'International Tables Vol C Tables 4.2.6.8 and 6.1.1.4'
S S 0.3331 0.5567 'International Tables Vol C Tables 4.2.6.8 and 6.1.1.4'

loop_
_exptl_crystal_face_index_h
_exptl_crystal_face_index_k
_exptl_crystal_face_index_l
_exptl_crystal_face_perp_dist
-15 2 24 0.1402
-16 6 -22 0.2228
16 -6 22 0.2228
13 -1 -28 0.1671
19 -4 -13 0.1656
1 -4 35 0.1923
2 21 10 0.2262
-1 -21 -8 0.2287
16 1 24 0.2036
-16 -1 -24 0.2046
1 3 -35 0.2126
-1 -20 13 0.2110
4 20 -10 0.2605
16 14 8 0.2349
18 9 13 0.2132
18 1 19 0.2062
-18 -3 -18 0.1949
-3 19 -17 0.2756
-11 -18 1 0.2715
9 -15 -20 0.2240
16 -15 -1 0.2513
-3 -9 -32 0.2331
-12 0 -30 0.2067
-8 15 21 0.1958
0 11 30 0.1966
6 7 32 0.1903
-8 -4 -32 0.2172
20 5 -8 0.1935
11 10 -25 0.2303
1 11 -30 0.2532
-21 0 -6 0.1872
-12 -10 23 0.1948
21 -1 9 0.1987
-19 4 -16 0.2078
-21 3 8 0.1694
-16 0 23 0.1390
17 0 -22 0.1732
-15 9 21 0.1712
-1 -2 -35 0.2085
14 -8 -23 0.1918
-8 -15 -21 0.2454
3 19 16 0.2115
6 17 19 0.2077

loop_
_geom_angle_atom_site_label_1
_geom_angle_atom_site_label_2
_geom_angle_atom_site_label_3
_geom_angle
_geom_angle_site_symmetry_1
_geom_angle_site_symmetry_3
_geom_angle_publ_flag
O2 Co1 O1 168.0(3) . . ?
O2 Co1 O4 87.82(19) . . ?
O2 Co1 O4 87.82(19) . 10_556 ?
O4 Co1 O1 83.55(18) . . ?
O4 Co1 O1 83.55(18) 10_556 . ?
O4 Co1 O4 88.3(2) 10_556 . ?
O45 Co1 O1 100.0(2) 10_556 . ?
O45 Co1 O1 100.0(2) . . ?
O45 Co1 O2 89.1(2) 10_556 . ?
O45 Co1 O2 89.1(2) . . ?
O45 Co1 O4 175.2(2) . 10_556 ?
O45 Co1 O4 175.2(2) 10_556 . ?
O45 Co1 O4 95.25(19) . . ?
O45 Co1 O4 95.26(19) 10_556 10_556 ?
O45 Co1 O45 81.0(3) . 10_556 ?
O1 Co2 Co3 47.08(16) . 10_556 ?
O1 Co2 Co3 47.08(16) . . ?
O4 Co2 Co3 104.99(13) . . ?
O4 Co2 Co3 104.99(13) . 10_556 ?
O4 Co2 O1 83.9(2) . . ?
O4 Co2 O5 89.19(18) . . ?
O5 Co2 Co3 128.34(13) . . ?
O5 Co2 Co3 128.34(13) . 10_556 ?
O5 Co2 O1 169.6(2) . . ?
O7 Co2 Co3 44.09(13) . 10_556 ?
O7 Co2 Co3 44.09(13) . . ?
O7 Co2 O1 83.7(2) . . ?
O7 Co2 O4 88.41(17) . . ?
O7 Co2 O5 88.36(18) . . ?
O7 Co2 O63 94.25(19) . 4_565 ?
O44 Co2 Co3 138.12(15) . 10_556 ?
O44 Co2 Co3 138.12(15) . . ?
O44 Co2 O1 100.4(2) . . ?
O44 Co2 O4 94.31(19) . . ?
O44 Co2 O5 87.9(2) . . ?
O44 Co2 O7 175.3(2) . . ?
O44 Co2 O63 82.9(2) . 4_565 ?
O63 Co2 Co3 78.77(17) 4_565 10_556 ?
O63 Co2 Co3 78.77(17) 4_565 . ?
O63 Co2 O1 99.0(2) 4_565 . ?
O63 Co2 O4 176.2(2) 4_565 . ?
O63 Co2 O5 88.2(2) 4_565 . ?
Co2 Co3 Co2 91.05(6) 10_556 . ?
O1 Co3 Co2 48.41(6) . . ?
O1 Co3 Co2 48.41(6) . 10_556 ?
O7 Co3 Co2 106.02(13) 10_556 . ?
O7 Co3 Co2 42.88(13) . . ?
O7 Co3 Co2 106.02(13) . 10_556 ?
O7 Co3 Co2 42.88(13) 10_556 10_556 ?
O7 Co3 O1 83.79(18) . . ?
O7 Co3 O1 83.79(18) 10_556 . ?
O7 Co3 O7 89.9(2) 10_556 . ?
O8 Co3 Co2 127.78(8) . 10_556 ?
O8 Co3 Co2 127.78(8) . . ?
O8 Co3 O1 169.6(2) . . ?
O8 Co3 O7 88.88(18) . 10_556 ?
O8 Co3 O7 88.88(18) . . ?
O62 Co3 Co2 137.60(16) 4_565 10_556 ?
O62 Co3 Co2 78.90(16) 11_566 10_556 ?
O62 Co3 Co2 137.59(16) 11_566 . ?
O62 Co3 Co2 78.90(16) 4_565 . ?
O62 Co3 O1 99.3(2) 11_566 . ?
O62 Co3 O1 99.3(2) 4_565 . ?
O62 Co3 O7 94.26(19) 11_566 10_556 ?
O62 Co3 O7 175.0(2) 11_566 . ?
O62 Co3 O7 94.26(19) 4_565 . ?
O62 Co3 O7 175.0(2) 4_565 10_556 ?
O62 Co3 O8 88.6(2) 11_566 . ?
O62 Co3 O8 88.6(2) 4_565 . ?
O62 Co3 O62 81.4(3) 4_565 11_566 ?
Co4 Co4 Co4 90.0 3_655 4_565 ?
O10 Co4 Co4 47.86(6) . 3_655 ?
O10 Co4 Co4 47.86(6) . 4_565 ?
O11 Co4 Co4 128.99(15) . 3_655 ?
O11 Co4 Co4 127.50(15) . 4_565 ?
O11 Co4 O10 169.5(2) . . ?
O13 Co4 Co4 43.52(14) 4_565 4_565 ?
O13 Co4 Co4 105.97(15) . 4_565 ?
O13 Co4 Co4 43.76(13) . 3_655 ?
O13 Co4 Co4 105.90(15) 4_565 3_655 ?
O13 Co4 O10 84.3(2) . . ?
O13 Co4 O10 84.1(2) 4_565 . ?
O13 Co4 O11 87.9(2) 4_565 . ?
O13 Co4 O11 88.9(2) . . ?
O13 Co4 O13 89.8(3) . 4_565 ?
O53 Co4 Co4 78.87(17) . 4_565 ?
O53 Co4 Co4 137.71(14) . 3_655 ?
O53 Co4 O10 99.4(2) . . ?
O53 Co4 O11 87.9(2) . . ?
O53 Co4 O13 93.7(2) . 4_565 ?
O53 Co4 O13 175.2(2) . . ?
O53 Co4 O54 81.7(2) . 3_655 ?
O54 Co4 Co4 138.78(15) 3_655 4_565 ?
O54 Co4 Co4 80.48(17) 3_655 3_655 ?
O54 Co4 O10 101.1(2) 3_655 . ?
O54 Co4 O11 87.4(2) 3_655 . ?
O54 Co4 O13 173.6(2) 3_655 4_565 ?
O54 Co4 O13 94.5(2) 3_655 . ?
O2 S1 C2 108.9(3) . 10_556 ?
O2 S1 C2 108.9(3) . . ?
O3 S1 O2 118.2(4) . . ?
O3 S1 C2 107.3(3) . 10_556 ?
O3 S1 C2 107.3(3) . . ?
C2 S1 C2 105.6(4) 10_556 . ?
O5 S2 C6 109.3(3) . . ?
O5 S2 C12 110.2(3) . . ?
O6 S2 O5 114.2(3) . . ?
O6 S2 C6 108.5(3) . . ?
O6 S2 C12 108.2(3) . . ?
C12 S2 C6 106.0(4) . . ?
O8 S3 C16 109.2(3) . . ?
O8 S3 C16 109.2(3) . 10_556 ?
O9 S3 O8 116.8(4) . . ?
O9 S3 C16 107.7(3) . . ?
O9 S3 C16 107.7(3) . 10_556 ?
C16 S3 C16 105.6(5) . 10_556 ?
O11 S4 O12 114.6(4) . . ?
O11 S4 C22 108.2(4) . . ?
O11 S4 C26 108.6(4) . 4_565 ?
O12 S4 C22 108.4(4) . . ?
O12 S4 C26 109.3(4) . 4_565 ?
C22 S4 C26 107.4(4) . 4_565 ?
Co1 O1 Co2 84.41(17) . 10_556 ?
Co1 O1 Co2 84.41(17) . . ?
Co2 O1 Co2 143.5(3) 10_556 . ?
Co3 O1 Co1 144.1(3) 10_556 . ?
Co3 O1 Co1 144.1(3) . . ?
Co3 O1 Co2 84.51(17) 10_556 . ?
Co3 O1 Co2 84.50(17) 10_556 10_556 ?
Co3 O1 Co2 84.51(17) . . ?
Co3 O1 Co2 84.50(17) . 10_556 ?
S1 O2 Co1 122.1(4) . . ?
Co2 O4 Co1 92.2(2) . . ?
C1 O4 Co1 131.3(5) . . ?
C1 O4 Co2 134.1(5) . . ?
S2 O5 Co2 117.4(3) . . ?
Co2 O7 Co3 93.0(2) . . ?
Co2 O7 Co3 93.0(2) . 10_556 ?
C11 O7 Co2 134.9(4) . . ?
C11 O7 Co3 130.8(5) . 10_556 ?
C11 O7 Co3 130.8(5) . . ?
S3 O8 Co3 119.7(4) . . ?
S3 O8 Co3 119.7(4) . 10_556 ?
Co4 O10 Co4 84.27(12) 3_655 . ?
Co4 O10 Co4 84.27(12) 4_565 2_665 ?
Co4 O10 Co4 84.27(12) 4_565 . ?
Co4 O10 Co4 143.2(4) 2_665 . ?
Co4 O10 Co4 84.27(12) 3_655 2_665 ?
Co4 O10 Co4 143.2(4) 3_655 4_565 ?
S4 O11 Co4 118.6(3) . . ?
Co4 O13 Co4 92.72(19) . 3_655 ?
C21 O13 Co4 134.9(6) . 3_655 ?
C21 O13 Co4 130.8(6) . . ?
C43 O44 Co2 129.2(5) . . ?
C43 O45 Co1 126.4(5) . . ?
C52 O53 Co4 127.3(5) . . ?
C52 O54 Co4 125.1(5) . 4_565 ?
C61 O62 Co3 130.0(6) . 3_655 ?
C61 O63 Co2 126.9(5) . 3_655 ?
C36 N31 C32 113.9(8) . . ?
C32 N33 C34 114.5(8) . . ?
C34 N35 C36 117.8(8) . . ?
O4 C1 C2 125.6(7) . . ?
O4 C1 C6 121.0(7) . . ?
C2 C1 C6 113.3(7) . . ?
C1 C2 S1 121.9(6) . . ?
C3 C2 S1 111.2(6) . . ?
C3 C2 C1 126.7(7) . . ?
C2 C3 H3 119.7 . . ?
C2 C3 C4 120.6(8) . . ?
C4 C3 H3 119.7 . . ?
C3 C4 C5 116.4(8) . . ?
C3 C4 C7 121.9(9) . . ?
C5 C4 C7 121.3(9) . . ?
C4 C5 H5 119.6 . . ?
C4 C5 C6 120.9(8) . . ?
C6 C5 H5 119.6 . . ?
C1 C6 S2 125.2(6) . . ?
C1 C6 C5 121.9(7) . . ?
C5 C6 S2 112.9(6) . . ?
C4 C7 C8 112.0(11) . . ?
C4 C7 C10 107.0(11) . . ?
C9 C7 C4 110.2(10) . . ?
C9 C7 C8 110.0(12) . . ?
C9 C7 C10 100.7(13) . . ?
C10 C7 C8 116.3(12) . . ?
C7 C8 H8A 109.5 . . ?
C7 C8 H8B 109.5 . . ?
C7 C8 H8C 109.5 . . ?
H8A C8 H8B 109.5 . . ?
H8A C8 H8C 109.5 . . ?
H8B C8 H8C 109.5 . . ?
C7 C9 H9A 109.5 . . ?
C7 C9 H9B 109.5 . . ?
C7 C9 H9C 109.5 . . ?
H9A C9 H9B 109.5 . . ?
H9A C9 H9C 109.5 . . ?
H9B C9 H9C 109.5 . . ?
C7 C10 H10A 109.5 . . ?
C7 C10 H10B 109.5 . . ?
C7 C10 H10C 109.5 . . ?
H10A C10 H10B 109.5 . . ?
H10A C10 H10C 109.5 . . ?
H10B C10 H10C 109.5 . . ?
O7 C11 C12 119.2(7) . . ?
O7 C11 C16 124.7(7) . . ?
C16 C11 C12 116.1(7) . . ?
C11 C12 S2 125.4(6) . . ?
C13 C12 S2 115.2(6) . . ?
C13 C12 C11 119.3(7) . . ?
C12 C13 H13 117.5 . . ?
C14 C13 C12 124.9(9) . . ?
C14 C13 H13 117.5 . . ?
C13 C14 C15 116.4(9) . . ?
C13 C14 C17 126.4(10) . . ?
C15 C14 C17 116.8(10) . . ?
C14 C15 H15 120.7 . . ?
C16 C15 C14 118.5(8) . . ?
C16 C15 H15 120.7 . . ?
C11 C16 S3 123.8(6) . . ?
C15 C16 S3 111.5(6) . . ?
C15 C16 C11 124.7(8) . . ?
C18 C17 C14 118.4(11) . . ?
C19 C17 C14 107.7(10) . . ?
C19 C17 C18 100.5(11) . . ?
C20 C17 C14 110.3(10) . . ?
C20 C17 C18 105.5(11) . . ?
C20 C17 C19 114.3(11) . . ?
C17 C18 H18A 109.5 . . ?
C17 C18 H18B 109.5 . . ?
C17 C18 H18C 109.5 . . ?
H18A C18 H18B 109.5 . . ?
H18A C18 H18C 109.5 . . ?
H18B C18 H18C 109.5 . . ?
C17 C19 H19A 109.5 . . ?
C17 C19 H19B 109.5 . . ?
C17 C19 H19C 109.5 . . ?
H19A C19 H19B 109.5 . . ?
H19A C19 H19C 109.5 . . ?
H19B C19 H19C 109.5 . . ?
C17 C20 H20A 109.5 . . ?
C17 C20 H20B 109.5 . . ?
C17 C20 H20C 109.5 . . ?
H20A C20 H20B 109.5 . . ?
H20A C20 H20C 109.5 . . ?
H20B C20 H20C 109.5 . . ?
O13 C21 C22 122.2(8) . . ?
O13 C21 C26 119.6(9) . . ?
C26 C21 C22 118.2(8) . . ?
C21 C22 S4 126.7(6) . . ?
C21 C22 C23 118.7(9) . . ?
C23 C22 S4 114.5(8) . . ?
C22 C23 H23 117.1 . . ?
C24 C23 C22 125.9(10) . . ?
C24 C23 H23 117.1 . . ?
C23 C24 C25 114.9(10) . . ?
C23 C24 C27 121.9(12) . . ?
C25 C24 C27 122.8(12) . . ?
C24 C25 H25 119.7 . . ?
C24 C25 C26 120.5(9) . . ?
C26 C25 H25 119.7 . . ?
C21 C26 S4 126.8(7) . 3_655 ?
C21 C26 C25 121.4(8) . . ?
C25 C26 S4 111.7(8) . 3_655 ?
C24 C27 C28 108.8(12) . . ?
C24 C27 C29 110.2(12) . . ?
C24 C27 C30 110.2(12) . . ?
C29 C27 C28 108.6(12) . . ?
C30 C27 C28 105.4(13) . . ?
C30 C27 C29 113.4(13) . . ?
C27 C28 H28A 109.5 . . ?
C27 C28 H28B 109.5 . . ?
C27 C28 H28C 109.5 . . ?
H28A C28 H28B 109.5 . . ?
H28A C28 H28C 109.5 . . ?
H28B C28 H28C 109.5 . . ?
C27 C29 H29A 109.5 . . ?
C27 C29 H29B 109.5 . . ?
C27 C29 H29C 109.5 . . ?
H29A C29 H29B 109.5 . . ?
H29A C29 H29C 109.5 . . ?
H29B C29 H29C 109.5 . . ?
C27 C30 H30A 109.5 . . ?
C27 C30 H30B 109.5 . . ?
C27 C30 H30C 109.5 . . ?
H30A C30 H30B 109.5 . . ?
H30A C30 H30C 109.5 . . ?
H30B C30 H30C 109.5 . . ?
N31 C32 C37 115.7(9) . . ?
N33 C32 N31 125.1(9) . . ?
N33 C32 C37 118.2(9) . . ?
N33 C34 C55 114.6(9) . . ?
N35 C34 N33 123.3(9) . . ?
N35 C34 C55 121.5(10) . . ?
N31 C36 C46 117.1(9) . . ?
N35 C36 N31 124.6(9) . . ?
N35 C36 C46 118.3(9) . . ?
C38 C37 C32 120.6(9) . . ?
C38 C37 C42 120.5(9) . . ?
C42 C37 C32 118.9(9) . . ?
C37 C38 H38 119.4 . . ?
C37 C38 C39 121.2(9) . . ?
C39 C38 H38 119.4 . . ?
C38 C39 H39 121.8 . . ?
C40 C39 C38 116.3(8) . . ?
C40 C39 H39 121.8 . . ?
C39 C40 C41 121.4(8) . . ?
C39 C40 C43 115.7(9) . . ?
C41 C40 C43 122.9(9) . . ?
C40 C41 H41 120.4 . . ?
C42 C41 C40 119.2(9) . . ?
C42 C41 H41 120.4 . . ?
C37 C42 H42 119.4 . . ?
C41 C42 C37 121.1(9) . . ?
C41 C42 H42 119.4 . . ?
O44 C43 O45 125.4(8) . . ?
O44 C43 C40 119.9(9) . . ?
O45 C43 C40 114.6(8) . . ?
C47 C46 C36 121.4(9) . . ?
C47 C46 C51 119.7(8) . . ?
C51 C46 C36 118.8(8) . . ?
C46 C47 H47 119.4 . . ?
C46 C47 C48 121.2(8) . . ?
C48 C47 H47 119.4 . . ?
C47 C48 H48 119.9 . . ?
C49 C48 C47 120.2(8) . . ?
C49 C48 H48 119.9 . . ?
C48 C49 C50 116.9(7) . . ?
C48 C49 C52 121.5(9) . . ?
C50 C49 C52 121.5(8) . . ?
C49 C50 H50 118.5 . . ?
C51 C50 C49 122.9(8) . . ?
C51 C50 H50 118.5 . . ?
C46 C51 H51 120.5 . . ?
C50 C51 C46 118.9(9) . . ?
C50 C51 H51 120.5 . . ?
O53 C52 C49 113.1(9) . . ?
O54 C52 O53 127.9(6) . . ?
O54 C52 C49 118.9(8) . . ?
C56 C55 C34 121.8(9) . . ?
C56 C55 C60 118.5(9) . . ?
C60 C55 C34 119.3(9) . . ?
C55 C56 H56 120.0 . . ?
C55 C56 C57 119.9(8) . . ?
C57 C56 H56 120.0 . . ?
C56 C57 H57 119.9 . . ?
C56 C57 C58 120.3(8) . . ?
C58 C57 H57 119.9 . . ?
C57 C58 C61 116.7(8) . . ?
C59 C58 C57 118.4(8) . . ?
C59 C58 C61 124.8(9) . . ?
C58 C59 H59 120.2 . . ?
C58 C59 C60 119.7(8) . . ?
C60 C59 H59 120.2 . . ?
C55 C60 H60 118.6 . . ?
C59 C60 C55 122.7(9) . . ?
C59 C60 H60 118.6 . . ?
O62 C61 O63 125.0(8) . . ?
O62 C61 C58 121.9(8) . . ?
O63 C61 C58 113.0(8) . . ?

loop_
_geom_bond_atom_site_label_1
_geom_bond_atom_site_label_2
_geom_bond_distance
_geom_bond_site_symmetry_2
_geom_bond_publ_flag
Co1 O1 2.226(6) . ?
Co1 O2 2.070(7) . ?
Co1 O4 2.110(4) 10_556 ?
Co1 O4 2.110(4) . ?
Co1 O45 1.999(5) . ?
Co1 O45 1.999(5) 10_556 ?
Co2 Co3 2.9982(16) . ?
Co2 Co3 2.9982(16) 10_556 ?
Co2 O1 2.253(2) . ?
Co2 O4 2.064(5) . ?
Co2 O5 2.111(5) . ?
Co2 O7 2.043(5) . ?
Co2 O44 1.984(5) . ?
Co2 O63 2.048(5) 4_565 ?
Co3 Co2 2.9982(16) 10_556 ?
Co3 Co3 0.000(3) 10_556 ?
Co3 O1 2.206(6) . ?
Co3 O7 2.089(4) 10_556 ?
Co3 O7 2.089(4) . ?
Co3 O8 2.081(6) . ?
Co3 O62 2.008(5) 4_565 ?
Co3 O62 2.008(5) 11_566 ?
Co4 Co4 2.9992(18) 3_655 ?
Co4 Co4 2.9993(18) 4_565 ?
Co4 O10 2.235(3) . ?
Co4 O11 2.116(5) . ?
Co4 O13 2.077(5) 4_565 ?
Co4 O13 2.068(5) . ?
Co4 O53 1.995(5) . ?
Co4 O54 2.017(5) 3_655 ?
S1 O2 1.434(6) . ?
S1 O3 1.408(7) . ?
S1 C2 1.802(7) . ?
S1 C2 1.802(7) 10_556 ?
S2 O5 1.459(5) . ?
S2 O6 1.429(5) . ?
S2 C6 1.767(7) . ?
S2 C12 1.733(8) . ?
S3 O8 1.469(6) . ?
S3 O9 1.444(6) . ?
S3 C16 1.781(8) 10_556 ?
S3 C16 1.781(8) . ?
S4 O11 1.450(5) . ?
S4 O12 1.453(5) . ?
S4 C22 1.708(10) . ?
S4 C26 1.791(9) 4_565 ?
O1 Co2 2.253(2) 10_556 ?
O1 Co3 2.206(6) 10_556 ?
O4 C1 1.286(7) . ?
O7 Co3 2.089(4) 10_556 ?
O7 C11 1.339(8) . ?
O8 Co3 2.081(6) 10_556 ?
O10 Co4 2.235(3) 2_665 ?
O10 Co4 2.235(3) 3_655 ?
O10 Co4 2.235(3) 4_565 ?
O13 Co4 2.077(5) 3_655 ?
O13 C21 1.329(9) . ?
O44 C43 1.245(9) . ?
O45 C43 1.311(9) . ?
O53 C52 1.294(9) . ?
O54 Co4 2.017(5) 4_565 ?
O54 C52 1.245(9) . ?
O62 Co3 2.008(5) 3_655 ?
O62 C61 1.221(9) . ?
O63 Co2 2.048(5) 3_655 ?
O63 C61 1.274(8) . ?
N31 C32 1.373(11) . ?
N31 C36 1.368(10) . ?
N33 C32 1.317(10) . ?
N33 C34 1.399(11) . ?
N35 C34 1.311(10) . ?
N35 C36 1.312(10) . ?
C1 C2 1.392(9) . ?
C1 C6 1.397(9) . ?
C2 C3 1.368(9) . ?
C3 H3 0.9500 . ?
C3 C4 1.385(11) . ?
C4 C5 1.413(11) . ?
C4 C7 1.488(12) . ?
C5 H5 0.9500 . ?
C5 C6 1.441(10) . ?
C7 C8 1.541(17) . ?
C7 C9 1.451(10) . ?
C7 C10 1.492(14) . ?
C8 H8A 0.9800 . ?
C8 H8B 0.9800 . ?
C8 H8C 0.9800 . ?
C9 H9A 0.9800 . ?
C9 H9B 0.9800 . ?
C9 H9C 0.9800 . ?
C10 H10A 0.9800 . ?
C10 H10B 0.9800 . ?
C10 H10C 0.9800 . ?
C11 C12 1.427(9) . ?
C11 C16 1.369(9) . ?
C12 C13 1.353(10) . ?
C13 H13 0.9500 . ?
C13 C14 1.351(11) . ?
C14 C15 1.445(12) . ?
C14 C17 1.569(12) . ?
C15 H15 0.9500 . ?
C15 C16 1.356(9) . ?
C17 C18 1.5009(10) . ?
C17 C19 1.494(12) . ?
C17 C20 1.494(12) . ?
C18 H18A 0.9800 . ?
C18 H18B 0.9800 . ?
C18 H18C 0.9800 . ?
C19 H19A 0.9800 . ?
C19 H19B 0.9800 . ?
C19 H19C 0.9800 . ?
C20 H20A 0.9800 . ?
C20 H20B 0.9800 . ?
C20 H20C 0.9800 . ?
C21 C22 1.403(11) . ?
C21 C26 1.363(10) . ?
C22 C23 1.452(11) . ?
C23 H23 0.9500 . ?
C23 C24 1.366(13) . ?
C24 C25 1.402(13) . ?
C24 C27 1.424(14) . ?
C25 H25 0.9500 . ?
C25 C26 1.507(11) . ?
C26 S4 1.791(9) 3_655 ?
C27 C28 1.511(14) . ?
C27 C29 1.501(15) . ?
C27 C30 1.500(13) . ?
C28 H28A 0.9800 . ?
C28 H28B 0.9800 . ?
C28 H28C 0.9800 . ?
C29 H29A 0.9800 . ?
C29 H29B 0.9800 . ?
C29 H29C 0.9800 . ?
C30 H30A 0.9800 . ?
C30 H30B 0.9800 . ?
C30 H30C 0.9800 . ?
C32 C37 1.469(12) . ?
C34 C55 1.410(12) . ?
C36 C46 1.483(11) . ?
C37 C38 1.363(11) . ?
C37 C42 1.387(11) . ?
C38 H38 0.9500 . ?
C38 C39 1.428(11) . ?
C39 H39 0.9500 . ?
C39 C40 1.407(11) . ?
C40 C41 1.415(11) . ?
C40 C43 1.506(11) . ?
C41 H41 0.9500 . ?
C41 C42 1.353(11) . ?
C42 H42 0.9500 . ?
C46 C47 1.328(10) . ?
C46 C51 1.393(11) . ?
C47 H47 0.9500 . ?
C47 C48 1.405(11) . ?
C48 H48 0.9500 . ?
C48 C49 1.359(10) . ?
C49 C50 1.399(10) . ?
C49 C52 1.5003(10) . ?
C50 H50 0.9500 . ?
C50 C51 1.342(11) . ?
C51 H51 0.9500 . ?
C55 C56 1.373(11) . ?
C55 C60 1.391(11) . ?
C56 H56 0.9500 . ?
C56 C57 1.414(10) . ?
C57 H57 0.9500 . ?
C57 C58 1.433(11) . ?
C58 C59 1.377(10) . ?
C58 C61 1.483(11) . ?
C59 H59 0.9500 . ?
C59 C60 1.387(11) . ?
C60 H60 0.9500 . ?

loop_
_exptl_oxdiff_crystal_face_indexfrac_h
_exptl_oxdiff_crystal_face_indexfrac_k
_exptl_oxdiff_crystal_face_indexfrac_l
_exptl_oxdiff_crystal_face_x
_exptl_oxdiff_crystal_face_y
_exptl_oxdiff_crystal_face_z
-15.3297 1.8163 24.2666 0.0778 -0.9890 0.1257
-15.8234 6.2189 -21.5074 0.0014 -0.0056 1.0000
15.8234 -6.2189 21.5074 -0.0014 0.0056 -1.0000
13.1319 -0.9161 -27.6436 -0.0783 0.9967 0.0204
19.3847 -3.9120 -13.3750 -0.0691 0.8731 -0.4826
1.1850 -3.5469 34.6313 0.0559 -0.7196 -0.6921
1.7957 20.5356 9.6756 0.9904 -0.1305 0.0453
-0.8901 -20.8028 -8.3969 -0.9863 0.1299 -0.1021
15.7063 0.6704 23.9751 0.3195 -0.0431 -0.9466
-15.6634 -0.9924 -24.0196 -0.3338 0.0449 0.9416
1.1577 2.9093 -34.7764 -0.0630 0.7930 0.6059
-1.0063 -19.9852 13.0038 -0.8254 -0.3369 -0.4604
4.0034 19.9867 -10.0018 0.8715 0.3627 0.3055
15.9890 13.9978 8.0078 0.8235 0.3281 -0.4990
17.9855 9.0025 13.0103 0.6488 0.2740 -0.7216
17.9824 1.0087 19.0121 0.3271 0.1340 -0.9334
-17.9829 -3.0073 -18.0117 -0.4105 -0.1582 0.8892
-2.9899 18.9838 -17.0063 0.7193 0.3014 0.6535
-10.9957 -17.9919 0.9965 -0.9016 -0.3769 0.1176
9.0045 -14.9967 -19.9922 -0.7012 0.6885 -0.1606
15.9922 -14.9894 -0.9869 -0.5231 0.4881 -0.7311
-2.9838 -9.0059 -32.0015 -0.6179 0.5928 0.5394
-11.9801 -0.0117 -30.0089 -0.2901 0.2877 0.9332
-8.0055 14.9972 20.9929 0.7165 -0.6799 0.1090
-0.0137 11.0036 29.9991 0.6669 -0.6378 -0.3751
5.9823 7.0075 32.0038 0.5572 -0.5043 -0.6689
-7.9812 -4.0095 -32.0057 -0.4423 0.4474 0.7775
19.9942 4.9983 -7.9885 0.3660 0.7856 -0.4778
11.0067 9.9886 -24.9960 0.4038 0.8881 0.1933
1.0140 10.9847 -30.0028 0.3241 0.6950 0.6359
-20.9870 -0.0056 -6.0137 -0.2347 -0.5059 0.8230
-12.0053 -9.9894 22.9952 -0.4250 -0.8750 -0.1242
20.9856 -0.9929 9.0140 0.2077 0.4395 -0.8887
-18.9832 3.9894 -16.0136 -0.0959 -0.2233 0.9824
-20.9935 2.9972 7.9863 -0.0186 -0.8061 0.6193
-16.0031 0.0045 22.9907 -0.0169 -0.9839 0.1467
17.0021 -0.0040 -21.9901 0.0323 0.9925 -0.1984
-15.0023 8.9992 20.9895 0.3824 -0.8993 0.2680
-0.9831 -2.0103 -35.0017 -0.3042 0.7270 0.6171
14.0038 -8.0006 -22.9905 -0.3590 0.9136 -0.1856
-7.9868 -15.0000 -21.0031 -0.8685 0.1952 0.4384
2.9917 18.9954 15.9989 0.9701 -0.2332 -0.1266
5.9887 16.9979 19.0013 0.9270 -0.2099 -0.3083
